data_1554708
loop_
_publ_author_name
'Hao, Er-Jun'
'Fu, Dan-Dan'
'Wang, Dong-Chao'
'Zhang, Tao'
'Qu, Gui-Rong'
'Li, Gong-Xin'
'Lan, Yu'
'Guo, Hai-Ming'

_publ_section_title
;
 Chemoselective asymmetric dearomative [3 + 2] cycloaddition reactions of
 purines with aminocyclopropanes
;
_journal_issue 6
_journal_name_full 'Organic Chemistry Frontiers'
_journal_page_first 863
_journal_paper_doi 10.1039/C9QO00039A
_journal_volume 6
_journal_year 2019
_chemical_formula_moiety 'C25 H22 Cl N5 O8'
_chemical_formula_sum 'C25 H22 Cl N5 O8'
_chemical_formula_weight 555.92
_space_group_crystal_system triclinic
_space_group_IT_number 2
_space_group_name_Hall '-P 1'
_space_group_name_H-M_alt 'P -1'
_atom_sites_solution_hydrogens geom
_audit_creation_date 2018-02-05
_audit_creation_method
;
Olex2 1.2-alpha
(compiled 2018.01.22 svn.r3481 for OlexSys, GUI svn.r5465)
;
_audit_update_record
;
2018-04-18 deposited with the CCDC.
2019-02-08 downloaded from the CCDC.
;
_cell_angle_alpha 103.938(3)
_cell_angle_beta 101.104(4)
_cell_angle_gamma 102.417(4)
_cell_formula_units_Z 2
_cell_length_a 8.9522(4)
_cell_length_b 12.3288(5)
_cell_length_c 12.6211(5)
_cell_measurement_reflns_used 6083
_cell_measurement_temperature 291.69(10)
_cell_measurement_theta_max 28.4420
_cell_measurement_theta_min 3.8950
_cell_volume 1275.71(10)
_computing_cell_refinement 'CrysAlisPro 1.171.39.35c (Rigaku OD, 2017)'
_computing_data_collection 'CrysAlisPro 1.171.39.35c (Rigaku OD, 2017)'
_computing_data_reduction 'CrysAlisPro 1.171.39.35c (Rigaku OD, 2017)'
_computing_molecular_graphics 'Olex2 (Dolomanov et al., 2009)'
_computing_publication_material 'Olex2 (Dolomanov et al., 2009)'
_computing_structure_refinement 'ShelXL (Sheldrick, 2015)'
_computing_structure_solution 'SHELXT 2014/5 (Sheldrick, 2014)'
_diffrn_ambient_environment air
_diffrn_ambient_temperature 291.69(10)
_diffrn_detector 'CCD plate'
_diffrn_detector_area_resol_mean 8.0528
_diffrn_detector_type EosS2
_diffrn_measured_fraction_theta_full 0.997
_diffrn_measured_fraction_theta_max 0.997
_diffrn_measurement_details
;
List of Runs (angles in degrees, time in seconds):
  # Type    Start    End  Width  t~exp~   \w     \q     \k     \f   Frames
#--------------------------------------------------------------------------
  1  \w     -1.00  83.00   1.00    3.71    --   16.13  57.00 -90.00   84
  2  \w    -14.00  59.00   1.00    3.71    --   16.13-106.00  36.00   73
  3  \w    -11.00  84.00   1.00    3.71    --   16.13  77.00 150.00   95
  4  \w    -11.00  84.00   1.00    3.71    --   16.13  77.00 -60.00   95
  5  \w    -51.00  33.00   1.00    3.71    --   16.13 -57.00  60.00   84
  6  \w    -51.00  33.00   1.00    3.71    --   16.13 -57.00   0.00   84
  7  \w    -51.00  31.00   1.00    3.71    --   16.13 -57.00-180.00   82
;
_diffrn_measurement_device 'four-circle diffractometer'
_diffrn_measurement_device_type 'SuperNova, Dual, Cu at home/near, EosS2'
_diffrn_measurement_method '\w scans'
_diffrn_orient_matrix_type 'CrysAlisPro convention (1999,Acta A55,543-557)'
_diffrn_orient_matrix_UB_11 0.0791666000
_diffrn_orient_matrix_UB_12 0.0146285000
_diffrn_orient_matrix_UB_13 -0.0044337000
_diffrn_orient_matrix_UB_21 -0.0278834000
_diffrn_orient_matrix_UB_22 -0.0042502000
_diffrn_orient_matrix_UB_23 -0.0578036000
_diffrn_orient_matrix_UB_31 0.0024139000
_diffrn_orient_matrix_UB_32 0.0597328000
_diffrn_orient_matrix_UB_33 0.0151905000
_diffrn_radiation_monochromator mirror
_diffrn_radiation_probe x-ray
_diffrn_radiation_type MoK\a
_diffrn_radiation_wavelength 0.71073
_diffrn_reflns_av_R_equivalents 0.0219
_diffrn_reflns_av_unetI/netI 0.0242
_diffrn_reflns_Laue_measured_fraction_full 0.997
_diffrn_reflns_Laue_measured_fraction_max 0.997
_diffrn_reflns_limit_h_max 10
_diffrn_reflns_limit_h_min -10
_diffrn_reflns_limit_k_max 14
_diffrn_reflns_limit_k_min -14
_diffrn_reflns_limit_l_max 14
_diffrn_reflns_limit_l_min -15
_diffrn_reflns_number 14063
_diffrn_reflns_point_group_measured_fraction_full 0.997
_diffrn_reflns_point_group_measured_fraction_max 0.997
_diffrn_reflns_theta_full 25.000
_diffrn_reflns_theta_max 25.000
_diffrn_reflns_theta_min 3.376
_diffrn_source 'micro-focus sealed X-ray tube'
_diffrn_source_type 'SuperNova (Mo) X-ray Source'
_exptl_absorpt_coefficient_mu 0.210
_exptl_absorpt_correction_T_max 1.00000
_exptl_absorpt_correction_T_min 0.84509
_exptl_absorpt_correction_type multi-scan
_exptl_absorpt_process_details
;
CrysAlisPro 1.171.39.35c (Rigaku Oxford Diffraction, 2017)
Empirical absorption correction using spherical harmonics,
 implemented in SCALE3 ABSPACK scaling algorithm.
;
_exptl_crystal_colour 'clear light colourless'
_exptl_crystal_colour_lustre clear
_exptl_crystal_colour_modifier light
_exptl_crystal_colour_primary colourless
_exptl_crystal_density_diffrn 1.447
_exptl_crystal_description block
_exptl_crystal_F_000 576
_exptl_crystal_size_max 0.45
_exptl_crystal_size_mid 0.38
_exptl_crystal_size_min 0.25
_refine_diff_density_max 0.321
_refine_diff_density_min -0.405
_refine_diff_density_rms 0.084
_refine_ls_extinction_method none
_refine_ls_goodness_of_fit_ref 1.058
_refine_ls_hydrogen_treatment constr
_refine_ls_matrix_type full
_refine_ls_number_parameters 355
_refine_ls_number_reflns 4475
_refine_ls_number_restraints 0
_refine_ls_restrained_S_all 1.058
_refine_ls_R_factor_all 0.0608
_refine_ls_R_factor_gt 0.0503
_refine_ls_shift/su_max 0.001
_refine_ls_shift/su_mean 0.000
_refine_ls_structure_factor_coef Fsqd
_refine_ls_weighting_details 'w=1/[\s^2^(Fo^2^)+(0.0665P)^2^+0.3673P] where P=(Fo^2^+2Fc^2^)/3'
_refine_ls_weighting_scheme calc
_refine_ls_wR_factor_gt 0.1244
_refine_ls_wR_factor_ref 0.1314
_reflns_Friedel_coverage 0.000
_reflns_number_gt 3674
_reflns_number_total 4475
_reflns_threshold_expression 'I > 2\s(I)'
_cod_data_source_file c9qo00039a2.cif
_cod_data_source_block fdd-1-20180205
_cod_database_code 1554708
_shelx_shelxl_version_number 2016/6
_chemical_oxdiff_formula 'C1 O1 N1'
_shelx_space_group_comment
;
The symmetry employed for this shelxl refinement is uniquely defined
by the following loop, which should always be used as a source of
symmetry information in preference to the above space-group names.
They are only intended as comments.
;
_shelx_estimated_absorpt_t_max 0.949
_shelx_estimated_absorpt_t_min 0.912
_reflns_odcompleteness_completeness 99.77
_reflns_odcompleteness_iscentric 1
_reflns_odcompleteness_theta 26.32
_olex2_refinement_description
;
1. Fixed Uiso
 At 1.2 times of:
  All C(H) groups, All C(H,H) groups
 At 1.5 times of:
  All C(H,H,H) groups
2.a Ternary CH refined with riding coordinates:
 C10(H10), C1(H1)
2.b Secondary CH2 refined with riding coordinates:
 C12(H12a,H12b), C(Ha,Hb)
2.c Aromatic/amide H refined with riding coordinates:
 C6(H6), C16(H16), C19(H19), C24(H24), C25(H25), C18(H18), C17(H17)
2.d Idealised Me refined as rotating group:
 C31(H31a,H31b,H31c), C35(H35a,H35b,H35c), C0AA(H0Aa,H0Ab,H0Ac)
;
_olex2_submission_special_instructions 'No special instructions were received'
_oxdiff_exptl_absorpt_empirical_details
;
Empirical correction (ABSPACK) includes:
- Absorption correction using spherical harmonics
- Frame scaling
;
_oxdiff_exptl_absorpt_empirical_full_max 1.258
_oxdiff_exptl_absorpt_empirical_full_min 0.716

loop_
_space_group_symop_operation_xyz
'x, y, z'
'-x, -y, -z'

loop_
_atom_site_label
_atom_site_type_symbol
_atom_site_fract_x
_atom_site_fract_y
_atom_site_fract_z
_atom_site_U_iso_or_equiv
_atom_site_adp_type
_atom_site_occupancy
_atom_site_site_symmetry_order
_atom_site_calc_flag
_atom_site_refinement_flags_posn
Cl37 Cl 0.50007(9) 0.71772(5) 0.75924(6) 0.0729(2) Uani 1 1 d .
O23 O 0.79120(18) 0.38575(13) 0.72552(12) 0.0515(4) Uani 1 1 d .
O30 O 0.09797(19) 0.14531(13) 0.60333(15) 0.0630(5) Uani 1 1 d .
O22 O 0.6514(2) 0.64931(15) 0.98093(13) 0.0643(5) Uani 1 1 d .
N2 N 0.47954(19) 0.44340(14) 0.65667(13) 0.0409(4) Uani 1 1 d .
O36 O 0.3989(3) 0.08222(15) 0.53745(15) 0.0745(5) Uani 1 1 d .
N13 N 0.68169(19) 0.51012(14) 0.83323(13) 0.0431(4) Uani 1 1 d .
O32 O 0.1589(2) 0.33123(14) 0.70171(17) 0.0720(5) Uani 1 1 d .
O34 O 0.4023(3) 0.08323(15) 0.71392(15) 0.0756(6) Uani 1 1 d .
N7 N 0.1659(2) 0.46035(15) 0.44557(15) 0.0487(4) Uani 1 1 d .
N9 N 0.3003(2) 0.32159(14) 0.49097(13) 0.0436(4) Uani 1 1 d .
N5 N 0.2654(2) 0.65136(16) 0.57675(16) 0.0549(5) Uani 1 1 d .
O28 O -0.0980(3) 0.08130(17) 0.16452(17) 0.0956(7) Uani 1 1 d .
O27 O 0.1048(3) 0.01530(19) 0.22542(18) 0.1012(8) Uani 1 1 d .
C21 C 0.8070(2) 0.47265(17) 0.79959(16) 0.0413(5) Uani 1 1 d .
C3 C 0.3811(2) 0.50298(17) 0.61124(16) 0.0402(5) Uani 1 1 d .
C8 C 0.2729(2) 0.43009(17) 0.51068(16) 0.0406(5) Uani 1 1 d .
C29 C 0.1971(2) 0.24707(17) 0.66081(17) 0.0436(5) Uani 1 1 d .
C14 C 0.7362(3) 0.60547(18) 0.93038(17) 0.0464(5) Uani 1 1 d .
C20 C 0.9538(2) 0.55879(18) 0.87612(17) 0.0434(5) Uani 1 1 d .
C15 C 0.9107(3) 0.63644(17) 0.95528(17) 0.0442(5) Uani 1 1 d .
C4 C 0.3723(3) 0.61521(17) 0.63977(18) 0.0483(5) Uani 1 1 d .
C11 C 0.3682(2) 0.25006(16) 0.66464(16) 0.0407(5) Uani 1 1 d .
C10 C 0.4239(2) 0.32149(17) 0.58598(16) 0.0405(5) Uani 1 1 d .
H10 H 0.510505 0.297190 0.558819 0.049 Uiso 1 1 calc R
C1 C 0.5163(2) 0.45081(17) 0.77764(16) 0.0429(5) Uani 1 1 d .
H1 H 0.449585 0.492510 0.814385 0.051 Uiso 1 1 calc R
C12 C 0.4741(3) 0.32474(18) 0.78175(17) 0.0480(5) Uani 1 1 d .
H12A H 0.418213 0.317786 0.839499 0.058 Uiso 1 1 calc R
H12B H 0.569299 0.299846 0.798907 0.058 Uiso 1 1 calc R
C33 C 0.3919(3) 0.12942(19) 0.63006(19) 0.0506(5) Uani 1 1 d .
C6 C 0.1702(3) 0.5734(2) 0.4852(2) 0.0539(6) Uani 1 1 d .
H6 H 0.096374 0.599015 0.442249 0.065 Uiso 1 1 calc R
C16 C 1.0240(3) 0.7250(2) 1.0401(2) 0.0584(6) Uani 1 1 d .
H16 H 0.995939 0.776997 1.094184 0.070 Uiso 1 1 calc R
C19 C 1.1097(3) 0.5662(2) 0.8773(2) 0.0549(6) Uani 1 1 d .
H19 H 1.137568 0.513288 0.823937 0.066 Uiso 1 1 calc R
C24 C 0.2258(3) 0.22331(19) 0.40044(17) 0.0495(5) Uani 1 1 d .
H24 H 0.270320 0.161382 0.396898 0.059 Uiso 1 1 calc R
C25 C 0.0988(3) 0.2065(2) 0.31804(19) 0.0598(6) Uani 1 1 d .
H25 H 0.048818 0.264742 0.314219 0.072 Uiso 1 1 calc R
C18 C 1.2232(3) 0.6559(2) 0.9613(2) 0.0656(7) Uani 1 1 d .
H18 H 1.329753 0.664203 0.963906 0.079 Uiso 1 1 calc R
C17 C 1.1810(3) 0.7333(2) 1.0412(2) 0.0655(7) Uani 1 1 d .
H17 H 1.259930 0.792242 1.097071 0.079 Uiso 1 1 calc R
C26 C 0.0406(4) 0.0923(2) 0.2334(2) 0.0700(7) Uani 1 1 d .
C31 C -0.0698(3) 0.1386(3) 0.5875(3) 0.0884(9) Uani 1 1 d .
H31A H -0.130112 0.058675 0.566025 0.133 Uiso 1 1 calc GR
H31B H -0.102785 0.172622 0.529309 0.133 Uiso 1 1 calc GR
H31C H -0.087067 0.180031 0.656898 0.133 Uiso 1 1 calc GR
C35 C 0.4294(5) -0.0316(3) 0.6909(3) 0.0996(12) Uani 1 1 d .
H35A H 0.349107 -0.084046 0.626216 0.149 Uiso 1 1 calc GR
H35B H 0.425451 -0.059720 0.755265 0.149 Uiso 1 1 calc GR
H35C H 0.531572 -0.026718 0.676225 0.149 Uiso 1 1 calc GR
C C -0.1769(5) -0.0343(3) 0.0848(3) 0.1193(14) Uani 1 1 d .
HA H -0.109266 -0.057049 0.037085 0.143 Uiso 1 1 calc R
HB H -0.197206 -0.090712 0.125881 0.143 Uiso 1 1 calc R
C0AA C -0.3186(6) -0.0320(4) 0.0188(4) 0.166(2) Uani 1 1 d .
H0AA H -0.297133 0.010166 -0.033908 0.248 Uiso 1 1 calc GR
H0AB H -0.375672 0.005542 0.066312 0.248 Uiso 1 1 calc GR
H0AC H -0.380904 -0.110049 -0.021803 0.248 Uiso 1 1 calc GR

loop_
_atom_site_aniso_label
_atom_site_aniso_U_11
_atom_site_aniso_U_22
_atom_site_aniso_U_33
_atom_site_aniso_U_23
_atom_site_aniso_U_13
_atom_site_aniso_U_12
Cl37 0.0923(5) 0.0375(3) 0.0683(4) 0.0052(3) 0.0012(3) 0.0043(3)
O23 0.0564(9) 0.0488(9) 0.0460(8) 0.0018(7) 0.0136(7) 0.0211(7)
O30 0.0496(9) 0.0378(8) 0.0899(12) 0.0050(8) 0.0149(8) 0.0066(7)
O22 0.0617(10) 0.0749(11) 0.0492(9) -0.0047(8) 0.0141(8) 0.0300(9)
N2 0.0394(9) 0.0404(9) 0.0394(9) 0.0082(7) 0.0095(7) 0.0086(7)
O36 0.1133(16) 0.0634(11) 0.0649(11) 0.0148(9) 0.0368(10) 0.0537(11)
N13 0.0394(9) 0.0452(9) 0.0388(9) 0.0015(8) 0.0079(7) 0.0132(7)
O32 0.0537(10) 0.0478(9) 0.1063(14) -0.0050(9) 0.0332(10) 0.0171(8)
O34 0.1265(17) 0.0548(10) 0.0672(11) 0.0258(9) 0.0344(11) 0.0520(11)
N7 0.0492(11) 0.0488(10) 0.0509(10) 0.0179(8) 0.0105(8) 0.0173(8)
N9 0.0476(10) 0.0413(9) 0.0379(9) 0.0065(7) 0.0066(7) 0.0142(8)
N5 0.0671(13) 0.0449(10) 0.0605(12) 0.0226(10) 0.0196(10) 0.0203(9)
O28 0.1021(17) 0.0691(12) 0.0742(13) -0.0183(10) -0.0259(12) 0.0268(11)
O27 0.1147(18) 0.0748(13) 0.0856(15) -0.0184(11) -0.0092(12) 0.0461(13)
C21 0.0458(12) 0.0426(11) 0.0364(10) 0.0094(9) 0.0113(9) 0.0162(9)
C3 0.0403(11) 0.0384(10) 0.0436(11) 0.0139(9) 0.0146(9) 0.0086(8)
C8 0.0422(11) 0.0397(10) 0.0416(11) 0.0121(9) 0.0147(9) 0.0109(9)
C29 0.0473(12) 0.0343(10) 0.0499(12) 0.0092(9) 0.0176(9) 0.0117(9)
C14 0.0520(13) 0.0461(11) 0.0377(11) 0.0046(9) 0.0089(9) 0.0173(10)
C20 0.0443(12) 0.0440(11) 0.0424(11) 0.0143(9) 0.0083(9) 0.0142(9)
C15 0.0472(12) 0.0403(11) 0.0419(11) 0.0103(9) 0.0037(9) 0.0142(9)
C4 0.0570(13) 0.0368(11) 0.0498(12) 0.0121(9) 0.0180(10) 0.0071(10)
C11 0.0437(11) 0.0374(10) 0.0430(11) 0.0089(9) 0.0141(9) 0.0157(9)
C10 0.0404(11) 0.0420(11) 0.0399(11) 0.0086(9) 0.0125(8) 0.0146(9)
C1 0.0391(11) 0.0461(11) 0.0398(11) 0.0058(9) 0.0110(9) 0.0113(9)
C12 0.0479(12) 0.0519(12) 0.0438(12) 0.0145(10) 0.0129(9) 0.0115(10)
C33 0.0572(14) 0.0452(12) 0.0558(14) 0.0140(11) 0.0179(11) 0.0254(10)
C6 0.0592(14) 0.0531(13) 0.0578(14) 0.0245(12) 0.0169(11) 0.0217(11)
C16 0.0638(16) 0.0465(13) 0.0525(13) 0.0044(11) -0.0029(11) 0.0170(11)
C19 0.0475(13) 0.0611(14) 0.0586(14) 0.0175(11) 0.0143(11) 0.0197(11)
C24 0.0599(14) 0.0437(12) 0.0420(12) 0.0047(9) 0.0135(10) 0.0170(10)
C25 0.0701(16) 0.0501(13) 0.0476(13) 0.0019(11) 0.0022(11) 0.0184(12)
C18 0.0449(14) 0.0717(17) 0.0739(17) 0.0238(14) 0.0050(12) 0.0094(12)
C17 0.0556(16) 0.0526(14) 0.0707(16) 0.0142(13) -0.0095(12) 0.0061(11)
C26 0.0817(19) 0.0615(16) 0.0503(14) -0.0008(12) -0.0008(13) 0.0213(14)
C31 0.0454(15) 0.0712(18) 0.130(3) 0.0152(18) 0.0140(16) 0.0022(13)
C35 0.169(4) 0.0653(18) 0.093(2) 0.0336(17) 0.037(2) 0.076(2)
C 0.131(3) 0.082(2) 0.088(2) -0.0327(19) -0.025(2) 0.024(2)
C0AA 0.151(5) 0.125(4) 0.131(4) -0.032(3) -0.051(3) 0.010(3)

loop_
_atom_type_symbol
_atom_type_description
_atom_type_scat_dispersion_real
_atom_type_scat_dispersion_imag
_atom_type_scat_source
C C 0.0033 0.0016 'International Tables Vol C Tables 4.2.6.8 and 6.1.1.4'
H H 0.0000 0.0000 'International Tables Vol C Tables 4.2.6.8 and 6.1.1.4'
Cl Cl 0.1484 0.1585 'International Tables Vol C Tables 4.2.6.8 and 6.1.1.4'
N N 0.0061 0.0033 'International Tables Vol C Tables 4.2.6.8 and 6.1.1.4'
O O 0.0106 0.0060 'International Tables Vol C Tables 4.2.6.8 and 6.1.1.4'

loop_
_geom_angle_atom_site_label_1
_geom_angle_atom_site_label_2
_geom_angle_atom_site_label_3
_geom_angle
C29 O30 C31 116.12(18)
C3 N2 C10 107.54(15)
C3 N2 C1 122.31(16)
C10 N2 C1 110.85(15)
C21 N13 C1 123.35(16)
C14 N13 C21 111.58(17)
C14 N13 C1 124.93(17)
C33 O34 C35 116.6(2)
C8 N7 C6 112.66(19)
C8 N9 C10 109.43(16)
C24 N9 C8 128.68(18)
C24 N9 C10 121.87(17)
C6 N5 C4 116.50(19)
C26 O28 C 116.0(3)
O23 C21 N13 124.55(19)
O23 C21 C20 129.71(19)
N13 C21 C20 105.71(16)
N2 C3 C8 110.52(17)
C4 C3 N2 134.60(19)
C4 C3 C8 114.79(19)
N7 C8 N9 126.15(18)
N7 C8 C3 125.79(19)
N9 C8 C3 108.05(18)
O30 C29 C11 113.02(17)
O32 C29 O30 124.6(2)
O32 C29 C11 122.30(19)
O22 C14 N13 124.6(2)
O22 C14 C15 129.7(2)
N13 C14 C15 105.77(17)
C15 C20 C21 107.94(18)
C19 C20 C21 130.0(2)
C19 C20 C15 122.0(2)
C20 C15 C14 108.72(17)
C16 C15 C14 130.4(2)
C16 C15 C20 120.9(2)
N5 C4 Cl37 116.83(16)
N5 C4 C3 122.2(2)
C3 C4 Cl37 120.99(18)
C29 C11 C10 108.30(16)
C29 C11 C12 109.53(16)
C29 C11 C33 112.62(17)
C12 C11 C10 102.42(15)
C33 C11 C10 110.55(16)
C33 C11 C12 112.86(18)
N2 C10 C11 105.42(15)
N2 C10 H10 110.3
N9 C10 N2 104.00(15)
N9 C10 C11 116.07(16)
N9 C10 H10 110.3
C11 C10 H10 110.3
N2 C1 H1 109.4
N2 C1 C12 105.60(15)
N13 C1 N2 111.39(15)
N13 C1 H1 109.4
N13 C1 C12 111.49(17)
C12 C1 H1 109.4
C11 C12 H12A 110.4
C11 C12 H12B 110.4
C1 C12 C11 106.79(16)
C1 C12 H12A 110.4
C1 C12 H12B 110.4
H12A C12 H12B 108.6
O36 C33 O34 124.3(2)
O36 C33 C11 123.8(2)
O34 C33 C11 111.89(18)
N7 C6 H6 116.0
N5 C6 N7 128.1(2)
N5 C6 H6 116.0
C15 C16 H16 121.3
C15 C16 C17 117.3(2)
C17 C16 H16 121.3
C20 C19 H19 121.4
C20 C19 C18 117.1(2)
C18 C19 H19 121.4
N9 C24 H24 116.0
C25 C24 N9 128.0(2)
C25 C24 H24 116.0
C24 C25 H25 121.4
C24 C25 C26 117.1(2)
C26 C25 H25 121.4
C19 C18 H18 119.4
C17 C18 C19 121.1(2)
C17 C18 H18 119.4
C16 C17 H17 119.2
C18 C17 C16 121.5(2)
C18 C17 H17 119.2
O28 C26 C25 111.2(2)
O27 C26 O28 122.6(2)
O27 C26 C25 126.2(3)
O30 C31 H31A 109.5
O30 C31 H31B 109.5
O30 C31 H31C 109.5
H31A C31 H31B 109.5
H31A C31 H31C 109.5
H31B C31 H31C 109.5
O34 C35 H35A 109.5
O34 C35 H35B 109.5
O34 C35 H35C 109.5
H35A C35 H35B 109.5
H35A C35 H35C 109.5
H35B C35 H35C 109.5
O28 C HA 109.8
O28 C HB 109.8
HA C HB 108.3
C0AA C O28 109.3(3)
C0AA C HA 109.8
C0AA C HB 109.8
C C0AA H0AA 109.5
C C0AA H0AB 109.5
C C0AA H0AC 109.5
H0AA C0AA H0AB 109.5
H0AA C0AA H0AC 109.5
H0AB C0AA H0AC 109.5

loop_
_geom_bond_atom_site_label_1
_geom_bond_atom_site_label_2
_geom_bond_distance
Cl37 C4 1.725(2)
O23 C21 1.201(2)
O30 C29 1.313(2)
O30 C31 1.458(3)
O22 C14 1.213(3)
N2 C3 1.390(3)
N2 C10 1.471(2)
N2 C1 1.474(2)
O36 C33 1.194(3)
N13 C21 1.401(3)
N13 C14 1.397(3)
N13 C1 1.451(3)
O32 C29 1.193(2)
O34 C33 1.315(3)
O34 C35 1.458(3)
N7 C8 1.316(3)
N7 C6 1.352(3)
N9 C8 1.384(3)
N9 C10 1.468(3)
N9 C24 1.382(3)
N5 C4 1.345(3)
N5 C6 1.311(3)
O28 C26 1.330(3)
O28 C 1.464(3)
O27 C26 1.206(3)
C21 C20 1.485(3)
C3 C8 1.400(3)
C3 C4 1.367(3)
C29 C11 1.515(3)
C14 C15 1.477(3)
C20 C15 1.382(3)
C20 C19 1.375(3)
C15 C16 1.382(3)
C11 C10 1.560(3)
C11 C12 1.536(3)
C11 C33 1.519(3)
C10 H10 0.9800
C1 H1 0.9800
C1 C12 1.535(3)
C12 H12A 0.9700
C12 H12B 0.9700
C6 H6 0.9300
C16 H16 0.9300
C16 C17 1.384(4)
C19 H19 0.9300
C19 C18 1.384(3)
C24 H24 0.9300
C24 C25 1.325(3)
C25 H25 0.9300
C25 C26 1.463(3)
C18 H18 0.9300
C18 C17 1.382(4)
C17 H17 0.9300
C31 H31A 0.9600
C31 H31B 0.9600
C31 H31C 0.9600
C35 H35A 0.9600
C35 H35B 0.9600
C35 H35C 0.9600
C HA 0.9700
C HB 0.9700
C C0AA 1.387(6)
C0AA H0AA 0.9600
C0AA H0AB 0.9600
C0AA H0AC 0.9600

loop_
_geom_torsion_atom_site_label_1
_geom_torsion_atom_site_label_2
_geom_torsion_atom_site_label_3
_geom_torsion_atom_site_label_4
_geom_torsion
O23 C21 C20 C15 -173.4(2)
O23 C21 C20 C19 5.1(4)
O30 C29 C11 C10 106.89(19)
O30 C29 C11 C12 -142.15(19)
O30 C29 C11 C33 -15.7(2)
O22 C14 C15 C20 177.7(2)
O22 C14 C15 C16 -2.2(4)
N2 C3 C8 N7 -178.43(18)
N2 C3 C8 N9 0.6(2)
N2 C3 C4 Cl37 -2.2(3)
N2 C3 C4 N5 177.5(2)
N2 C1 C12 C11 -16.6(2)
N13 C21 C20 C15 4.5(2)
N13 C21 C20 C19 -177.1(2)
N13 C14 C15 C20 -1.5(2)
N13 C14 C15 C16 178.5(2)
N13 C1 C12 C11 -137.76(16)
O32 C29 C11 C10 -69.6(3)
O32 C29 C11 C12 41.3(3)
O32 C29 C11 C33 167.8(2)
N9 C24 C25 C26 -178.3(2)
C21 N13 C14 O22 -174.8(2)
C21 N13 C14 C15 4.6(2)
C21 N13 C1 N2 -58.1(2)
C21 N13 C1 C12 59.6(2)
C21 C20 C15 C14 -1.8(2)
C21 C20 C15 C16 178.13(19)
C21 C20 C19 C18 -178.7(2)
C3 N2 C10 N9 6.57(19)
C3 N2 C10 C11 -116.02(16)
C3 N2 C1 N13 -112.69(19)
C3 N2 C1 C12 126.11(19)
C8 N7 C6 N5 0.2(3)
C8 N9 C10 N2 -6.4(2)
C8 N9 C10 C11 108.91(18)
C8 N9 C24 C25 -8.5(4)
C8 C3 C4 Cl37 -178.40(14)
C8 C3 C4 N5 1.3(3)
C29 C11 C10 N2 86.70(18)
C29 C11 C10 N9 -27.8(2)
C29 C11 C12 C1 -86.96(19)
C29 C11 C33 O36 97.6(3)
C29 C11 C33 O34 -81.8(2)
C14 N13 C21 O23 172.36(19)
C14 N13 C21 C20 -5.6(2)
C14 N13 C1 N2 126.5(2)
C14 N13 C1 C12 -115.8(2)
C14 C15 C16 C17 -179.3(2)
C20 C15 C16 C17 0.8(3)
C20 C19 C18 C17 0.9(4)
C15 C20 C19 C18 -0.4(3)
C15 C16 C17 C18 -0.3(4)
C4 N5 C6 N7 -0.2(3)
C4 C3 C8 N7 -1.3(3)
C4 C3 C8 N9 177.68(17)
C10 N2 C3 C8 -4.6(2)
C10 N2 C3 C4 179.0(2)
C10 N2 C1 N13 118.82(17)
C10 N2 C1 C12 -2.4(2)
C10 N9 C8 N7 -177.21(18)
C10 N9 C8 C3 3.8(2)
C10 N9 C24 C25 169.6(2)
C10 C11 C12 C1 27.8(2)
C10 C11 C33 O36 -23.7(3)
C10 C11 C33 O34 156.86(19)
C1 N2 C3 C8 -134.54(17)
C1 N2 C3 C4 49.1(3)
C1 N2 C10 N9 142.64(15)
C1 N2 C10 C11 20.0(2)
C1 N13 C21 O23 -3.5(3)
C1 N13 C21 C20 178.52(17)
C1 N13 C14 O22 1.0(3)
C1 N13 C14 C15 -179.66(17)
C12 C11 C10 N2 -28.99(19)
C12 C11 C10 N9 -143.47(17)
C12 C11 C33 O36 -137.7(2)
C12 C11 C33 O34 42.8(3)
C33 C11 C10 N2 -149.48(17)
C33 C11 C10 N9 96.0(2)
C33 C11 C12 C1 146.71(18)
C6 N7 C8 N9 -178.23(18)
C6 N7 C8 C3 0.6(3)
C6 N5 C4 Cl37 179.07(16)
C6 N5 C4 C3 -0.6(3)
C19 C20 C15 C14 179.59(19)
C19 C20 C15 C16 -0.5(3)
C19 C18 C17 C16 -0.6(4)
C24 N9 C8 N7 1.1(3)
C24 N9 C8 C3 -177.86(19)
C24 N9 C10 N2 175.16(17)
C24 N9 C10 C11 -69.6(2)
C24 C25 C26 O28 171.7(2)
C24 C25 C26 O27 -7.0(5)
C26 O28 C C0AA -179.6(4)
C31 O30 C29 O32 1.6(4)
C31 O30 C29 C11 -174.8(2)
C35 O34 C33 O36 2.1(4)
C35 O34 C33 C11 -178.4(3)
C O28 C26 O27 5.9(5)
C O28 C26 C25 -172.9(3)
